data_4303825
loop_
_publ_author_name
'Daniel M. Wells'
'Geng Bang Jin'
'S. Skanthakumar'
'Richard G. Haire'
'L. Soderholm'
'James A. Ibers'

_publ_contact_author_address
;
Department of Chemistry
Northwestern University
Evanston, IL 60208-3113
;
_publ_contact_author_email ibers@chem.northwestern.edu
_publ_contact_author_fax '1 847 491 3976'
_publ_contact_author_name 'James A. Ibers'
_publ_contact_author_phone '1 847 491 5449'
_publ_section_title
;
Quaternary Neptunium Compounds: Syntheses and Characterization of KCuNpS3,
RbCuNpS3, CsCuNpS3, KAgNpS3, and CsAgNpS3
;
_journal_name_full 'Inorganic Chemistry'
_journal_page_first 11513
_journal_page_last 11517
_journal_paper_doi 10.1021/ic901229d
_journal_volume 48
_journal_year 2009
_chemical_formula_moiety 'K Ag Np S3'
_chemical_formula_sum 'Ag K Np S3'
_chemical_formula_weight 480.15
_chemical_name_common 'potassium silver neptunium trisulfide'
_chemical_name_systematic 'neptunium potassium silver trisulfide'
_space_group_IT_number 63
_symmetry_cell_setting orthorhombic
_symmetry_space_group_name_Hall '-C 2c 2'
_symmetry_space_group_name_H-M 'C m c m'
_atom_sites_solution_primary direct
_atom_sites_solution_secondary difmap
_audit_creation_method SHELXL-97
_audit_update_record
;
2009-04-05 # Formatted by publCIF
;
_cell_angle_alpha 90.00
_cell_angle_beta 90.00
_cell_angle_gamma 90.00
_cell_formula_units_Z 4
_cell_length_a 4.0575(17)
_cell_length_b 13.989(6)
_cell_length_c 10.422(4)
_cell_measurement_reflns_used 237
_cell_measurement_temperature 296(2)
_cell_measurement_theta_max 31.34
_cell_measurement_theta_min 3.91
_cell_volume 591.6(4)
_computing_cell_refinement 'Bruker SAINT (Bruker, 2006)'
_computing_data_collection 'Bruker APEX2 (Bruker, 2006)'
_computing_data_reduction 'Bruker SAINT (Bruker, 2006)'
_computing_molecular_graphics 'CrystalMaker for Windows v2.0.6 (2008)'
_computing_publication_material 'Bruker SHELXTL'
_computing_structure_refinement 'SHELXL-97 (Sheldrick, 2008)'
_computing_structure_solution 'SHELXS-97 (Sheldrick, 2008)'
_diffrn_ambient_temperature 296(2)
_diffrn_measured_fraction_theta_full 0.964
_diffrn_measured_fraction_theta_max 0.964
_diffrn_measurement_device_type 'Bruker APEX-II CCD'
_diffrn_measurement_method '\f and \w scans'
_diffrn_radiation_monochromator graphite
_diffrn_radiation_source 'fine-focus sealed tube'
_diffrn_radiation_type MoK\a
_diffrn_radiation_wavelength 0.71073
_diffrn_reflns_av_R_equivalents 0.0000
_diffrn_reflns_av_sigmaI/netI 0.0390
_diffrn_reflns_limit_h_max 6
_diffrn_reflns_limit_h_min 0
_diffrn_reflns_limit_k_max 21
_diffrn_reflns_limit_k_min 0
_diffrn_reflns_limit_l_max 16
_diffrn_reflns_limit_l_min 0
_diffrn_reflns_number 835
_diffrn_reflns_theta_full 33.89
_diffrn_reflns_theta_max 33.89
_diffrn_reflns_theta_min 3.51
_exptl_absorpt_coefficient_mu 22.386
_exptl_absorpt_correction_T_max 1.0000
_exptl_absorpt_correction_T_min 0.7776
_exptl_absorpt_correction_type numerical
_exptl_absorpt_process_details 'numerical (TWINABS; Sheldrick, 2008)'
_exptl_crystal_colour black
_exptl_crystal_density_diffrn 5.391
_exptl_crystal_density_meas ?
_exptl_crystal_density_method .
_exptl_crystal_description plate
_exptl_crystal_F_000 828
_exptl_crystal_size_max 0.138
_exptl_crystal_size_mid 0.056
_exptl_crystal_size_min 0.043
_refine_diff_density_max 2.004
_refine_diff_density_min -1.899
_refine_diff_density_rms 0.418
_refine_ls_extinction_coef 0.00029(12)
_refine_ls_extinction_expression Fc^*^=kFc[1+0.001xFc^2^\l^3^/sin(2\q)]^-1/4^
_refine_ls_extinction_method SHELXL
_refine_ls_goodness_of_fit_ref 1.032
_refine_ls_matrix_type full
_refine_ls_number_parameters 26
_refine_ls_number_reflns 896
_refine_ls_number_restraints 0
_refine_ls_restrained_S_all 1.032
_refine_ls_R_factor_all 0.0447
_refine_ls_R_factor_gt 0.0292
_refine_ls_shift/su_max 0.000
_refine_ls_shift/su_mean 0.000
_refine_ls_structure_factor_coef Fsqd
_refine_ls_weighting_details
; calc
 [1.00000+0.00000exp(0.00(sin\q/\l)^2^)]/
   [\s^2^(Fo^2^)+(0.0229Fo^2^)^2^]
;
_refine_ls_weighting_scheme calc
_refine_ls_wR_factor_gt 0.0504
_refine_ls_wR_factor_ref 0.0537
_reflns_number_gt 717
_reflns_number_total 896
_reflns_threshold_expression >2sigma(I)
_cod_data_source_file ic901229d_si_001_5.cif
_cod_data_source_block KAg
_cod_depositor_comments
;
The following automatic conversions were performed:
'_symmetry_cell_setting' value 'Orthorhombic' changed to 'orthorhombic'
according to '/home/saulius/struct/CIF-dictionaries/cif_core.dic'
dictionary named 'cif_core.dic' version 2.4.1 from 2010-06-29.

Automatic conversion script
Id: cif_fix_enum 1527 2010-12-29 10:47:43Z saulius 
;
_cod_database_code 4303825

loop_
_symmetry_equiv_pos_as_xyz
'x, y, z'
'-x, -y, z+1/2'
'-x, y, -z+1/2'
'x, -y, -z'
'x+1/2, y+1/2, z'
'-x+1/2, -y+1/2, z+1/2'
'-x+1/2, y+1/2, -z+1/2'
'x+1/2, -y+1/2, -z'
'-x, -y, -z'
'x, y, -z-1/2'
'x, -y, z-1/2'
'-x, y, z'
'-x+1/2, -y+1/2, -z'
'x+1/2, y+1/2, -z-1/2'
'x+1/2, -y+1/2, z-1/2'
'-x+1/2, y+1/2, z'

loop_
_atom_site_label
_atom_site_type_symbol
_atom_site_fract_x
_atom_site_fract_y
_atom_site_fract_z
_atom_site_U_iso_or_equiv
_atom_site_adp_type
_atom_site_occupancy
_atom_site_symmetry_multiplicity
_atom_site_calc_flag
_atom_site_refinement_flags
_atom_site_disorder_assembly
_atom_site_disorder_group
K1 K 0.0000 0.74013(15) 0.2500 0.0247(4) Uani 1 4 d S . .
Ag1 Ag 0.0000 0.45370(6) 0.2500 0.01907(15) Uani 1 4 d S . .
Np1 Np 0.0000 0.0000 0.0000 0.01093(9) Uani 1 4 d S . .
S1 S 0.0000 0.06374(15) 0.2500 0.0134(4) Uani 1 4 d S . .
S2 S 0.0000 0.37303(11) 0.03885(13) 0.0145(3) Uani 1 2 d S . .

loop_
_atom_site_aniso_label
_atom_site_aniso_U_11
_atom_site_aniso_U_22
_atom_site_aniso_U_33
_atom_site_aniso_U_23
_atom_site_aniso_U_13
_atom_site_aniso_U_12
K1 0.0192(10) 0.0193(10) 0.0355(10) 0.000 0.000 0.000
Ag1 0.0172(3) 0.0291(4) 0.0109(3) 0.000 0.000 0.000
Np1 0.00809(14) 0.01736(17) 0.00734(13) 0.00011(12) 0.000 0.000
S1 0.0121(9) 0.0194(10) 0.0087(8) 0.000 0.000 0.000
S2 0.0131(7) 0.0170(7) 0.0134(5) -0.0012(5) 0.000 0.000

loop_
_atom_type_symbol
_atom_type_description
_atom_type_scat_dispersion_real
_atom_type_scat_dispersion_imag
_atom_type_scat_source
S S 0.1246 0.1234 'International Tables Vol C Tables 4.2.6.8 and 6.1.1.4'
K K 0.2009 0.2494 'International Tables Vol C Tables 4.2.6.8 and 6.1.1.4'
Ag Ag -0.8971 1.1015 'International Tables Vol C Tables 4.2.6.8 and 6.1.1.4'
Np Np -11.4937 4.1493 'International Tables Vol C Tables 4.2.6.8 and 6.1.1.4'

loop_
_geom_angle_atom_site_label_1
_geom_angle_atom_site_label_2
_geom_angle_atom_site_label_3
_geom_angle
_geom_angle_site_symmetry_1
_geom_angle_site_symmetry_3
_geom_angle_publ_flag
S1 K1 S1 78.85(7) 5_455 5 ?
S1 K1 S2 68.93(4) 5_455 9_565 ?
S1 K1 S2 68.93(4) 5 9_565 ?
S1 K1 S2 68.93(4) 5_455 2_565 ?
S1 K1 S2 68.93(4) 5 2_565 ?
S2 K1 S2 124.53(8) 9_565 2_565 ?
S1 K1 S2 140.65(3) 5_455 14_556 ?
S1 K1 S2 92.40(4) 5 14_556 ?
S2 K1 S2 142.97(2) 9_565 14_556 ?
S2 K1 S2 72.11(4) 2_565 14_556 ?
S1 K1 S2 92.40(4) 5_455 5_455 ?
S1 K1 S2 140.65(3) 5 5_455 ?
S2 K1 S2 72.11(4) 9_565 5_455 ?
S2 K1 S2 142.97(2) 2_565 5_455 ?
S2 K1 S2 116.30(8) 14_556 5_455 ?
S1 K1 S2 92.40(4) 5_455 14_456 ?
S1 K1 S2 140.65(3) 5 14_456 ?
S2 K1 S2 142.97(2) 9_565 14_456 ?
S2 K1 S2 72.11(4) 2_565 14_456 ?
S2 K1 S2 70.31(5) 14_556 14_456 ?
S2 K1 S2 77.30(6) 5_455 14_456 ?
S1 K1 S2 140.65(3) 5_455 5 ?
S1 K1 S2 92.40(4) 5 5 ?
S2 K1 S2 72.11(4) 9_565 5 ?
S2 K1 S2 142.97(2) 2_565 5 ?
S2 K1 S2 77.30(6) 14_556 5 ?
S2 K1 S2 70.31(5) 5_455 5 ?
S2 K1 S2 116.30(8) 14_456 5 ?
S1 K1 Ag1 174.75(5) 5_455 5 ?
S1 K1 Ag1 106.40(4) 5 5 ?
S2 K1 Ag1 112.65(3) 9_565 5 ?
S2 K1 Ag1 112.65(3) 2_565 5 ?
S2 K1 Ag1 40.54(3) 14_556 5 ?
S2 K1 Ag1 83.51(5) 5_455 5 ?
S2 K1 Ag1 83.51(5) 14_456 5 ?
S2 K1 Ag1 40.54(3) 5 5 ?
S1 K1 Ag1 106.40(4) 5_455 5_455 ?
S1 K1 Ag1 174.75(5) 5 5_455 ?
S2 K1 Ag1 112.65(3) 9_565 5_455 ?
S2 K1 Ag1 112.65(3) 2_565 5_455 ?
S2 K1 Ag1 83.51(5) 14_556 5_455 ?
S2 K1 Ag1 40.54(3) 5_455 5_455 ?
S2 K1 Ag1 40.54(3) 14_456 5_455 ?
S2 K1 Ag1 83.51(5) 5 5_455 ?
Ag1 K1 Ag1 68.35(5) 5 5_455 ?
S1 K1 Ag1 39.43(4) 5_455 . ?
S1 K1 Ag1 39.43(4) 5 . ?
S2 K1 Ag1 62.26(4) 9_565 . ?
S2 K1 Ag1 62.26(4) 2_565 . ?
S2 K1 Ag1 121.85(4) 14_556 . ?
S2 K1 Ag1 121.85(4) 5_455 . ?
S2 K1 Ag1 121.85(4) 14_456 . ?
S2 K1 Ag1 121.85(4) 5 . ?
Ag1 K1 Ag1 145.82(2) 5 . ?
Ag1 K1 Ag1 145.82(3) 5_455 . ?
S1 K1 K1 50.57(4) 5_455 1_455 ?
S1 K1 K1 129.43(4) 5 1_455 ?
S2 K1 K1 90.0 9_565 1_455 ?
S2 K1 K1 90.0 2_565 1_455 ?
S2 K1 K1 125.15(2) 14_556 1_455 ?
S2 K1 K1 54.85(2) 5_455 1_455 ?
S2 K1 K1 54.85(2) 14_456 1_455 ?
S2 K1 K1 125.15(2) 5 1_455 ?
Ag1 K1 K1 124.18(3) 5 1_455 ?
Ag1 K1 K1 55.82(3) 5_455 1_455 ?
Ag1 K1 K1 90.0 . 1_455 ?
S2 Ag1 S2 125.70(8) . 10_556 y
S2 Ag1 S1 106.01(3) . 5 y
S2 Ag1 S1 106.01(3) 10_556 5 ?
S2 Ag1 S1 106.01(3) . 5_455 ?
S2 Ag1 S1 106.01(3) 10_556 5_455 ?
S1 Ag1 S1 105.62(9) 5 5_455 y
S2 Ag1 Np1 140.97(2) . 6 ?
S2 Ag1 Np1 53.05(3) 10_556 6 ?
S1 Ag1 Np1 53.371(19) 5 6 ?
S1 Ag1 Np1 111.34(3) 5_455 6 ?
S2 Ag1 Np1 53.05(3) . 5_455 ?
S2 Ag1 Np1 140.97(2) 10_556 5_455 ?
S1 Ag1 Np1 111.34(3) 5 5_455 ?
S1 Ag1 Np1 53.371(19) 5_455 5_455 ?
Np1 Ag1 Np1 157.80(3) 6 5_455 ?
S2 Ag1 Np1 140.97(2) . 6_455 ?
S2 Ag1 Np1 53.05(3) 10_556 6_455 ?
S1 Ag1 Np1 111.34(3) 5 6_455 ?
S1 Ag1 Np1 53.371(19) 5_455 6_455 ?
Np1 Ag1 Np1 74.15(3) 6 6_455 ?
Np1 Ag1 Np1 101.48(3) 5_455 6_455 ?
S2 Ag1 Np1 53.05(3) . 5 ?
S2 Ag1 Np1 140.97(2) 10_556 5 ?
S1 Ag1 Np1 53.371(19) 5 5 ?
S1 Ag1 Np1 111.34(3) 5_455 5 ?
Np1 Ag1 Np1 101.48(3) 6 5 ?
Np1 Ag1 Np1 74.15(3) 5_455 5 ?
Np1 Ag1 Np1 157.80(3) 6_455 5 ?
S2 Ag1 K1 67.82(3) . 5_445 ?
S2 Ag1 K1 67.82(3) 10_556 5_445 ?
S1 Ag1 K1 161.37(5) 5 5_445 ?
S1 Ag1 K1 93.01(5) 5_455 5_445 ?
Np1 Ag1 K1 119.86(2) 6 5_445 ?
Np1 Ag1 K1 79.66(2) 5_455 5_445 ?
Np1 Ag1 K1 79.66(2) 6_455 5_445 ?
Np1 Ag1 K1 119.86(2) 5 5_445 ?
S2 Ag1 K1 67.82(3) . 5_545 ?
S2 Ag1 K1 67.82(3) 10_556 5_545 ?
S1 Ag1 K1 93.01(5) 5 5_545 ?
S1 Ag1 K1 161.37(5) 5_455 5_545 ?
Np1 Ag1 K1 79.66(2) 6 5_545 ?
Np1 Ag1 K1 119.86(2) 5_455 5_545 ?
Np1 Ag1 K1 119.86(2) 6_455 5_545 ?
Np1 Ag1 K1 79.66(2) 5 5_545 ?
K1 Ag1 K1 68.35(5) 5_445 5_545 ?
S2 Ag1 K1 117.15(4) . . ?
S2 Ag1 K1 117.15(4) 10_556 . ?
S1 Ag1 K1 52.81(4) 5 . ?
S1 Ag1 K1 52.81(4) 5_455 . ?
Np1 Ag1 K1 78.902(14) 6 . ?
Np1 Ag1 K1 78.902(14) 5_455 . ?
Np1 Ag1 K1 78.902(14) 6_455 . ?
Np1 Ag1 K1 78.902(14) 5 . ?
K1 Ag1 K1 145.82(2) 5_445 . ?
K1 Ag1 K1 145.82(3) 5_545 . ?
S2 Np1 S2 180.00(8) 13 5_445 y
S2 Np1 S2 96.15(6) 13 13_455 ?
S2 Np1 S2 83.85(6) 5_445 13_455 ?
S2 Np1 S2 83.85(6) 13 5_545 ?
S2 Np1 S2 96.15(6) 5_445 5_545 ?
S2 Np1 S2 180.00(8) 13_455 5_545 ?
S2 Np1 S1 85.96(4) 13 . y
S2 Np1 S1 94.04(4) 5_445 . ?
S2 Np1 S1 85.96(4) 13_455 . ?
S2 Np1 S1 94.04(4) 5_545 . ?
S2 Np1 S1 94.04(4) 13 9 ?
S2 Np1 S1 85.96(4) 5_445 9 ?
S2 Np1 S1 94.04(4) 13_455 9 ?
S2 Np1 S1 85.96(4) 5_545 9 ?
S1 Np1 S1 180.0 . 9 y
S2 Np1 Ag1 77.98(4) 13 5_545 ?
S2 Np1 Ag1 102.02(4) 5_445 5_545 ?
S2 Np1 Ag1 133.54(3) 13_455 5_545 ?
S2 Np1 Ag1 46.46(3) 5_545 5_545 ?
S1 Np1 Ag1 47.92(3) . 5_545 ?
S1 Np1 Ag1 132.08(3) 9 5_545 ?
S2 Np1 Ag1 102.02(4) 13 13_455 ?
S2 Np1 Ag1 77.98(4) 5_445 13_455 ?
S2 Np1 Ag1 46.46(3) 13_455 13_455 ?
S2 Np1 Ag1 133.54(3) 5_545 13_455 ?
S1 Np1 Ag1 132.08(3) . 13_455 ?
S1 Np1 Ag1 47.92(3) 9 13_455 ?
Ag1 Np1 Ag1 180.00(3) 5_545 13_455 ?
S2 Np1 Ag1 46.46(3) 13 13 ?
S2 Np1 Ag1 133.54(3) 5_445 13 ?
S2 Np1 Ag1 102.02(4) 13_455 13 ?
S2 Np1 Ag1 77.98(4) 5_545 13 ?
S1 Np1 Ag1 132.08(3) . 13 ?
S1 Np1 Ag1 47.92(3) 9 13 ?
Ag1 Np1 Ag1 105.85(3) 5_545 13 ?
Ag1 Np1 Ag1 74.15(3) 13_455 13 ?
S2 Np1 Ag1 133.54(3) 13 5_445 ?
S2 Np1 Ag1 46.46(3) 5_445 5_445 ?
S2 Np1 Ag1 77.98(4) 13_455 5_445 ?
S2 Np1 Ag1 102.02(4) 5_545 5_445 ?
S1 Np1 Ag1 47.92(3) . 5_445 ?
S1 Np1 Ag1 132.08(3) 9 5_445 ?
Ag1 Np1 Ag1 74.15(3) 5_545 5_445 ?
Ag1 Np1 Ag1 105.85(3) 13_455 5_445 ?
Ag1 Np1 Ag1 180.00(3) 13 5_445 ?
S2 Np1 Np1 41.92(3) 13 1_655 ?
S2 Np1 Np1 138.08(3) 5_445 1_655 ?
S2 Np1 Np1 138.08(3) 13_455 1_655 ?
S2 Np1 Np1 41.92(3) 5_545 1_655 ?
S1 Np1 Np1 90.0 . 1_655 ?
S1 Np1 Np1 90.0 9 1_655 ?
Ag1 Np1 Np1 52.923(16) 5_545 1_655 ?
Ag1 Np1 Np1 127.077(16) 13_455 1_655 ?
Ag1 Np1 Np1 52.923(16) 13 1_655 ?
Ag1 Np1 Np1 127.077(16) 5_445 1_655 ?
S2 Np1 Np1 138.08(3) 13 1_455 ?
S2 Np1 Np1 41.92(3) 5_445 1_455 ?
S2 Np1 Np1 41.92(3) 13_455 1_455 ?
S2 Np1 Np1 138.08(3) 5_545 1_455 ?
S1 Np1 Np1 90.0 . 1_455 ?
S1 Np1 Np1 90.0 9 1_455 ?
Ag1 Np1 Np1 127.077(16) 5_545 1_455 ?
Ag1 Np1 Np1 52.923(16) 13_455 1_455 ?
Ag1 Np1 Np1 127.077(16) 13 1_455 ?
Ag1 Np1 Np1 52.923(16) 5_445 1_455 ?
Np1 Np1 Np1 180.0 1_655 1_455 ?
Ag1 S1 Ag1 105.62(9) 5_445 5_545 ?
Ag1 S1 Np1 78.71(4) 5_445 . ?
Ag1 S1 Np1 78.71(4) 5_545 . ?
Ag1 S1 Np1 78.71(4) 5_445 2 ?
Ag1 S1 Np1 78.71(4) 5_545 2 ?
Np1 S1 Np1 142.21(8) . 2 ?
Ag1 S1 K1 166.62(7) 5_445 5_545 ?
Ag1 S1 K1 87.77(5) 5_545 5_545 ?
Np1 S1 K1 104.48(3) . 5_545 ?
Np1 S1 K1 104.48(3) 2 5_545 ?
Ag1 S1 K1 87.77(5) 5_445 5_445 ?
Ag1 S1 K1 166.62(7) 5_545 5_445 ?
Np1 S1 K1 104.48(3) . 5_445 ?
Np1 S1 K1 104.48(3) 2 5_445 ?
K1 S1 K1 78.85(7) 5_545 5_445 ?
Ag1 S2 Np1 80.49(4) . 5 ?
Ag1 S2 Np1 80.49(4) . 5_455 ?
Np1 S2 Np1 96.15(6) 5 5_455 ?
Ag1 S2 K1 179.41(7) . 9_565 ?
Np1 S2 K1 99.89(4) 5 9_565 ?
Np1 S2 K1 99.89(4) 5_455 9_565 ?
Ag1 S2 K1 71.64(5) . 5_545 ?
Np1 S2 K1 90.46(4) 5 5_545 ?
Np1 S2 K1 149.87(5) 5_455 5_545 ?
K1 S2 K1 107.89(4) 9_565 5_545 ?
Ag1 S2 K1 71.64(5) . 5_445 ?
Np1 S2 K1 149.87(5) 5 5_445 ?
Np1 S2 K1 90.46(4) 5_455 5_445 ?
K1 S2 K1 107.89(4) 9_565 5_445 ?
K1 S2 K1 70.31(5) 5_545 5_445 ?

loop_
_geom_bond_atom_site_label_1
_geom_bond_atom_site_label_2
_geom_bond_distance
_geom_bond_site_symmetry_2
_geom_bond_publ_flag
K1 S1 3.194(2) 5_455 y
K1 S1 3.194(2) 5 ?
K1 S2 3.401(2) 9_565 y
K1 S2 3.401(2) 2_565 ?
K1 S2 3.5235(18) 14_556 y
K1 S2 3.5235(18) 5_455 ?
K1 S2 3.5235(18) 14_456 ?
K1 S2 3.5235(18) 5 ?
K1 Ag1 3.611(2) 5 ?
K1 Ag1 3.611(2) 5_455 ?
K1 Ag1 4.007(3) . ?
K1 K1 4.0575(17) 1_455 ?
Ag1 S2 2.4731(17) . y
Ag1 S2 2.4731(17) 10_556 ?
Ag1 S1 2.5467(16) 5 y
Ag1 S1 2.5467(16) 5_455 ?
Ag1 Np1 3.3650(10) 6 ?
Ag1 Np1 3.3650(10) 5_455 ?
Ag1 Np1 3.3650(10) 6_455 ?
Ag1 Np1 3.3650(10) 5 ?
Ag1 K1 3.611(2) 5_445 ?
Ag1 K1 3.611(2) 5_545 ?
Np1 S2 2.7267(13) 13 y
Np1 S2 2.7267(13) 5_445 ?
Np1 S2 2.7267(13) 13_455 ?
Np1 S2 2.7267(13) 5_545 ?
Np1 S1 2.7538(12) . y
Np1 S1 2.7538(12) 9 ?
Np1 Ag1 3.3650(10) 5_545 ?
Np1 Ag1 3.3650(10) 13_455 ?
Np1 Ag1 3.3650(10) 13 ?
Np1 Ag1 3.3650(10) 5_445 ?
Np1 Np1 4.0575(17) 1_655 ?
Np1 Np1 4.0575(17) 1_455 ?
S1 Ag1 2.5467(16) 5_445 ?
S1 Ag1 2.5467(16) 5_545 ?
S1 Np1 2.7538(12) 2 ?
S1 K1 3.194(2) 5_545 ?
S1 K1 3.194(2) 5_445 ?
S2 Np1 2.7267(13) 5 ?
S2 Np1 2.7267(13) 5_455 ?
S2 K1 3.401(2) 9_565 ?
S2 K1 3.5235(18) 5_545 ?
S2 K1 3.5235(18) 5_445 ?
